data_4071283
loop_
_publ_author_name
'Chitanda, Jackson M.'
'Prokopchuk, Demyan E.'
'Quail, J. Wilson'
'Foley, Stephen R.'

_publ_section_title
;
 From Pyrroles to Isoindolines: Synthesis of a \g-Diimine Ligand for
 Applications in Palladium Coordination Chemistry and Catalysis
;
_journal_issue 10
_journal_name_full Organometallics
_journal_page_first 2337
_journal_paper_doi 10.1021/om800080e
_journal_volume 27
_journal_year 2008
_chemical_formula_moiety 'C32 H41 N2, C H Cl3, Cl'
_chemical_formula_sum 'C33 H42 Cl4 N2'
_chemical_formula_weight 608.49
_chemical_name_systematic
; 
 ? 
;
_space_group_IT_number 11
_symmetry_cell_setting monoclinic
_symmetry_space_group_name_Hall '-P 2yb'
_symmetry_space_group_name_H-M 'P 1 21/m 1'
_atom_sites_solution_hydrogens geom
_atom_sites_solution_primary direct
_atom_sites_solution_secondary difmap
_audit_creation_method SHELXL-97
_cell_angle_alpha 90.00
_cell_angle_beta 106.04(3)
_cell_angle_gamma 90.00
_cell_formula_units_Z 2
_cell_length_a 10.983(2)
_cell_length_b 14.196(3)
_cell_length_c 11.017(2)
_cell_measurement_reflns_used 1519
_cell_measurement_temperature 173(2)
_cell_measurement_theta_max 27.48
_cell_measurement_theta_min 0.998
_cell_volume 1650.8(6)
_computing_cell_refinement 'HKL Scalepack (Otwinowski & Minor 1997)'
_computing_data_collection 'Collect (Nonius BV, 1998)'
_computing_data_reduction 'HKL Denzo and Scalepack (Otwinowski & Minor 1997)'
_computing_molecular_graphics 'Ortep-3 for Windows (Farrugia, 1997)'
_computing_publication_material 'SHELXL-97 (Sheldrick, 1997)'
_computing_structure_refinement 'SHELXL-97 (Sheldrick, 1997)'
_computing_structure_solution 'SHELXS-97 (Sheldrick, 1997)'
_diffrn_ambient_temperature 173(2)
_diffrn_detector_area_resol_mean 9
_diffrn_measured_fraction_theta_full 0.995
_diffrn_measured_fraction_theta_max 0.995
_diffrn_measurement_device 'Nonius KappaCCD'
_diffrn_measurement_method '\f scans and \w scans with \k offsets'
_diffrn_radiation_monochromator 'horizonally mounted graphite crystal'
_diffrn_radiation_source 'fine-focus sealed tube'
_diffrn_radiation_type MoK\a
_diffrn_radiation_wavelength 0.71073
_diffrn_reflns_av_R_equivalents 0.0743
_diffrn_reflns_av_sigmaI/netI 0.0391
_diffrn_reflns_limit_h_max 14
_diffrn_reflns_limit_h_min -14
_diffrn_reflns_limit_k_max 18
_diffrn_reflns_limit_k_min -18
_diffrn_reflns_limit_l_max 14
_diffrn_reflns_limit_l_min -14
_diffrn_reflns_number 25584
_diffrn_reflns_theta_full 27.48
_diffrn_reflns_theta_max 27.48
_diffrn_reflns_theta_min 2.40
_diffrn_standards_decay_% 0
_diffrn_standards_interval_count 0
_diffrn_standards_interval_time 0
_diffrn_standards_number 0
_exptl_absorpt_coefficient_mu 0.382
_exptl_absorpt_correction_type none
_exptl_crystal_colour colourless
_exptl_crystal_density_diffrn 1.224
_exptl_crystal_density_method 'not measured'
_exptl_crystal_description block
_exptl_crystal_F_000 644
_exptl_crystal_size_max 0.20
_exptl_crystal_size_mid 0.15
_exptl_crystal_size_min 0.10
_refine_diff_density_max 0.751
_refine_diff_density_min -0.787
_refine_diff_density_rms 0.066
_refine_ls_extinction_method none
_refine_ls_goodness_of_fit_ref 1.058
_refine_ls_hydrogen_treatment constr
_refine_ls_matrix_type full
_refine_ls_number_parameters 207
_refine_ls_number_reflns 3925
_refine_ls_number_restraints 0
_refine_ls_restrained_S_all 1.058
_refine_ls_R_factor_all 0.0810
_refine_ls_R_factor_gt 0.0637
_refine_ls_shift/su_max 0.000
_refine_ls_shift/su_mean 0.000
_refine_ls_structure_factor_coef Fsqd
_refine_ls_weighting_details 'calc w=1/[\s^2^(Fo^2^)+(0.0696P)^2^+2.1782P] where P=(Fo^2^+2Fc^2^)/3'
_refine_ls_weighting_scheme calc
_refine_ls_wR_factor_gt 0.1587
_refine_ls_wR_factor_ref 0.1687
_reflns_number_gt 3188
_reflns_number_total 3926
_reflns_threshold_expression >2\s(I)
_cod_data_source_file om800080e-file001.cif
_cod_data_source_block 306
_cod_original_sg_symbol_H-M 'P 21/m'
_cod_database_code 4071283

loop_
_symmetry_equiv_pos_as_xyz
'x, y, z'
'-x, y+1/2, -z'
'-x, -y, -z'
'x, -y-1/2, z'

loop_
_atom_site_label
_atom_site_type_symbol
_atom_site_fract_x
_atom_site_fract_y
_atom_site_fract_z
_atom_site_U_iso_or_equiv
_atom_site_adp_type
_atom_site_occupancy
_atom_site_symmetry_multiplicity
_atom_site_calc_flag
_atom_site_refinement_flags
N1 N 0.8854(2) 0.2500 0.1617(2) 0.0129(5) Uani 1 2 d S
N2 N 0.7814(2) 0.2500 -0.0537(2) 0.0135(5) Uani 1 2 d S
H2 H 0.7073 0.2500 -0.0376 0.016 Uiso 1 2 calc SR
C1 C 0.8849(3) 0.2500 0.0394(2) 0.0110(5) Uani 1 2 d S
C2 C 1.0185(2) 0.2500 0.0348(2) 0.0117(5) Uani 1 2 d S
C3 C 1.0730(3) 0.2500 -0.0659(3) 0.0166(6) Uani 1 2 d S
H3 H 1.0218 0.2500 -0.1509 0.020 Uiso 1 2 calc SR
C4 C 1.2044(3) 0.2500 -0.0375(3) 0.0217(6) Uani 1 2 d S
H4 H 1.2434 0.2500 -0.1045 0.026 Uiso 1 2 calc SR
C5 C 1.2799(3) 0.2500 0.0865(3) 0.0246(7) Uani 1 2 d S
H5 H 1.3695 0.2500 0.1032 0.030 Uiso 1 2 calc SR
C6 C 1.2256(3) 0.2500 0.1867(3) 0.0223(6) Uani 1 2 d S
H6 H 1.2770 0.2500 0.2716 0.027 Uiso 1 2 calc SR
C7 C 1.0950(3) 0.2500 0.1592(3) 0.0157(6) Uani 1 2 d S
C8 C 1.0138(3) 0.2500 0.2485(3) 0.0175(6) Uani 1 2 d S
H8A H 1.0290 0.1931 0.3027 0.021 Uiso 0.50 1 calc PR
H8B H 1.0290 0.3069 0.3027 0.021 Uiso 0.50 1 calc PR
C9 C 0.7753(3) 0.2500 0.2089(3) 0.0171(6) Uani 1 2 d S
C10 C 0.7257(2) 0.16318(17) 0.2331(2) 0.0245(5) Uani 1 1 d .
C11 C 0.6247(2) 0.1657(2) 0.2874(2) 0.0358(6) Uani 1 1 d .
H11 H 0.5891 0.1083 0.3059 0.043 Uiso 1 1 calc R
C12 C 0.5761(3) 0.2500 0.3146(3) 0.0392(10) Uani 1 2 d S
H12 H 0.5082 0.2500 0.3525 0.047 Uiso 1 2 calc SR
C13 C 0.7796(3) 0.06989(18) 0.2066(3) 0.0358(6) Uani 1 1 d .
H13 H 0.8436 0.0833 0.1596 0.043 Uiso 1 1 calc R
C14 C 0.6771(4) 0.0071(3) 0.1225(4) 0.0670(11) Uani 1 1 d .
H14A H 0.6205 -0.0156 0.1710 0.100 Uiso 1 1 calc R
H14B H 0.7170 -0.0468 0.0931 0.100 Uiso 1 1 calc R
H14C H 0.6283 0.0434 0.0497 0.100 Uiso 1 1 calc R
C15 C 0.8487(4) 0.0204(2) 0.3308(3) 0.0573(9) Uani 1 1 d .
H15A H 0.9165 0.0613 0.3799 0.086 Uiso 1 1 calc R
H15B H 0.8853 -0.0389 0.3118 0.086 Uiso 1 1 calc R
H15C H 0.7885 0.0073 0.3797 0.086 Uiso 1 1 calc R
C16 C 0.7874(3) 0.2500 -0.1827(3) 0.0144(5) Uani 1 2 d S
C17 C 0.7920(2) 0.16342(16) -0.2419(2) 0.0215(5) Uani 1 1 d .
C18 C 0.8092(2) 0.1656(2) -0.3629(2) 0.0324(6) Uani 1 1 d .
H18 H 0.8137 0.1081 -0.4056 0.039 Uiso 1 1 calc R
C19 C 0.8197(4) 0.2500 -0.4214(3) 0.0368(9) Uani 1 2 d S
H19 H 0.8342 0.2500 -0.5025 0.044 Uiso 1 2 calc SR
C20 C 0.7799(3) 0.07065(16) -0.1784(3) 0.0318(6) Uani 1 1 d .
H20 H 0.7793 0.0850 -0.0897 0.038 Uiso 1 1 calc R
C21 C 0.8917(4) 0.0055(2) -0.1719(5) 0.0713(12) Uani 1 1 d .
H21A H 0.8863 -0.0495 -0.1198 0.107 Uiso 1 1 calc R
H21B H 0.9709 0.0393 -0.1343 0.107 Uiso 1 1 calc R
H21C H 0.8897 -0.0152 -0.2572 0.107 Uiso 1 1 calc R
C22 C 0.6565(3) 0.0220(2) -0.2422(4) 0.0598(10) Uani 1 1 d .
H22A H 0.5856 0.0640 -0.2425 0.090 Uiso 1 1 calc R
H22B H 0.6492 -0.0358 -0.1961 0.090 Uiso 1 1 calc R
H22C H 0.6545 0.0062 -0.3293 0.090 Uiso 1 1 calc R
Cl1 Cl 0.50440(9) 0.2500 0.90776(10) 0.0576(4) Uani 1 2 d S
Cl2 Cl 0.17082(12) 0.2500 0.60628(11) 0.0538(3) Uani 1 2 d S
Cl3 Cl 0.36507(12) 0.14814(7) 0.53022(10) 0.0712(4) Uani 1 1 d .
C23 C 0.3314(5) 0.2500 0.6076(4) 0.0485(11) Uani 1 2 d S
H23 H 0.3854 0.2500 0.6970 0.058 Uiso 1 2 calc SR

loop_
_atom_site_aniso_label
_atom_site_aniso_U_11
_atom_site_aniso_U_22
_atom_site_aniso_U_33
_atom_site_aniso_U_23
_atom_site_aniso_U_13
_atom_site_aniso_U_12
N1 0.0084(11) 0.0203(11) 0.0105(11) 0.000 0.0033(9) 0.000
N2 0.0106(11) 0.0190(11) 0.0115(11) 0.000 0.0041(9) 0.000
C1 0.0131(13) 0.0068(11) 0.0143(13) 0.000 0.0060(10) 0.000
C2 0.0095(12) 0.0121(12) 0.0131(13) 0.000 0.0025(10) 0.000
C3 0.0116(13) 0.0247(14) 0.0139(13) 0.000 0.0040(11) 0.000
C4 0.0139(14) 0.0322(16) 0.0222(15) 0.000 0.0104(12) 0.000
C5 0.0094(14) 0.0374(18) 0.0269(16) 0.000 0.0046(12) 0.000
C6 0.0131(14) 0.0336(17) 0.0184(15) 0.000 0.0015(12) 0.000
C7 0.0135(14) 0.0179(13) 0.0158(13) 0.000 0.0046(11) 0.000
C8 0.0125(13) 0.0265(15) 0.0131(13) 0.000 0.0029(11) 0.000
C9 0.0102(13) 0.0305(16) 0.0115(13) 0.000 0.0045(11) 0.000
C10 0.0191(11) 0.0391(13) 0.0160(10) -0.0013(9) 0.0062(8) -0.0100(9)
C11 0.0207(12) 0.0677(19) 0.0203(11) 0.0003(11) 0.0077(9) -0.0177(12)
C12 0.0117(15) 0.089(3) 0.0194(16) 0.000 0.0080(13) 0.000
C13 0.0485(16) 0.0291(13) 0.0369(14) -0.0010(11) 0.0239(13) -0.0162(11)
C14 0.083(3) 0.055(2) 0.073(2) -0.0266(18) 0.037(2) -0.044(2)
C15 0.080(3) 0.0403(17) 0.062(2) 0.0204(15) 0.0371(19) 0.0039(16)
C16 0.0083(12) 0.0216(14) 0.0126(13) 0.000 0.0017(10) 0.000
C17 0.0180(10) 0.0252(11) 0.0193(10) -0.0054(8) 0.0019(8) 0.0002(8)
C18 0.0320(13) 0.0445(15) 0.0194(11) -0.0118(10) 0.0051(10) 0.0013(11)
C19 0.034(2) 0.063(3) 0.0125(15) 0.000 0.0054(14) 0.000
C20 0.0404(15) 0.0199(11) 0.0356(13) -0.0054(10) 0.0111(11) -0.0013(10)
C21 0.046(2) 0.0368(17) 0.122(4) 0.018(2) 0.008(2) 0.0091(15)
C22 0.0378(17) 0.0428(17) 0.094(3) 0.0033(18) 0.0100(18) -0.0128(14)
Cl1 0.0199(5) 0.1141(11) 0.0395(6) 0.000 0.0094(4) 0.000
Cl2 0.0578(7) 0.0610(7) 0.0414(6) 0.000 0.0117(5) 0.000
Cl3 0.1118(9) 0.0517(5) 0.0654(6) 0.0146(4) 0.0503(6) 0.0209(5)
C23 0.061(3) 0.061(3) 0.0254(19) 0.000 0.0151(19) 0.000

loop_
_atom_type_symbol
_atom_type_description
_atom_type_scat_dispersion_real
_atom_type_scat_dispersion_imag
_atom_type_scat_source
C C 0.0033 0.0016 'International Tables Vol C Tables 4.2.6.8 and 6.1.1.4'
H H 0.0000 0.0000 'International Tables Vol C Tables 4.2.6.8 and 6.1.1.4'
Cl Cl 0.1484 0.1585 'International Tables Vol C Tables 4.2.6.8 and 6.1.1.4'
N N 0.0061 0.0033 'International Tables Vol C Tables 4.2.6.8 and 6.1.1.4'

loop_
_geom_angle_atom_site_label_1
_geom_angle_atom_site_label_2
_geom_angle_atom_site_label_3
_geom_angle
_geom_angle_site_symmetry_1
_geom_angle_site_symmetry_3
C1 N1 C9 126.1(2) . .
C1 N1 C8 112.9(2) . .
C9 N1 C8 121.0(2) . .
C1 N2 C16 120.6(2) . .
C1 N2 H2 119.7 . .
C16 N2 H2 119.7 . .
N2 C1 N1 123.3(2) . .
N2 C1 C2 129.0(2) . .
N1 C1 C2 107.7(2) . .
C7 C2 C3 120.4(2) . .
C7 C2 C1 107.4(2) . .
C3 C2 C1 132.2(2) . .
C4 C3 C2 117.9(3) . .
C4 C3 H3 121.1 . .
C2 C3 H3 121.1 . .
C5 C4 C3 121.5(3) . .
C5 C4 H4 119.3 . .
C3 C4 H4 119.3 . .
C4 C5 C6 120.7(3) . .
C4 C5 H5 119.7 . .
C6 C5 H5 119.7 . .
C7 C6 C5 118.2(3) . .
C7 C6 H6 120.9 . .
C5 C6 H6 120.9 . .
C6 C7 C2 121.4(3) . .
C6 C7 C8 128.8(3) . .
C2 C7 C8 109.8(2) . .
N1 C8 C7 102.2(2) . .
N1 C8 H8A 111.3 . .
C7 C8 H8A 111.3 . .
N1 C8 H8B 111.3 . .
C7 C8 H8B 111.3 . .
H8A C8 H8B 109.2 . .
C10 C9 C10 123.0(3) 4_565 .
C10 C9 N1 118.48(13) 4_565 .
C10 C9 N1 118.48(13) . .
C11 C10 C9 117.0(2) . .
C11 C10 C13 120.3(2) . .
C9 C10 C13 122.68(19) . .
C12 C11 C10 121.1(3) . .
C12 C11 H11 119.5 . .
C10 C11 H11 119.5 . .
C11 C12 C11 120.8(3) 4_565 .
C11 C12 H12 119.6 4_565 .
C11 C12 H12 119.6 . .
C10 C13 C14 111.4(3) . .
C10 C13 C15 110.6(2) . .
C14 C13 C15 111.8(3) . .
C10 C13 H13 107.6 . .
C14 C13 H13 107.6 . .
C15 C13 H13 107.6 . .
C13 C14 H14A 109.5 . .
C13 C14 H14B 109.5 . .
H14A C14 H14B 109.5 . .
C13 C14 H14C 109.5 . .
H14A C14 H14C 109.5 . .
H14B C14 H14C 109.5 . .
C13 C15 H15A 109.5 . .
C13 C15 H15B 109.5 . .
H15A C15 H15B 109.5 . .
C13 C15 H15C 109.5 . .
H15A C15 H15C 109.5 . .
H15B C15 H15C 109.5 . .
C17 C16 C17 123.0(3) 4_565 .
C17 C16 N2 118.49(13) 4_565 .
C17 C16 N2 118.49(13) . .
C18 C17 C16 117.2(2) . .
C18 C17 C20 120.8(2) . .
C16 C17 C20 122.0(2) . .
C19 C18 C17 121.0(2) . .
C19 C18 H18 119.5 . .
C17 C18 H18 119.5 . .
C18 C19 C18 120.5(3) 4_565 .
C18 C19 H19 119.8 4_565 .
C18 C19 H19 119.8 . .
C22 C20 C17 111.4(2) . .
C22 C20 C21 110.7(3) . .
C17 C20 C21 112.2(2) . .
C22 C20 H20 107.4 . .
C17 C20 H20 107.4 . .
C21 C20 H20 107.4 . .
C20 C21 H21A 109.5 . .
C20 C21 H21B 109.5 . .
H21A C21 H21B 109.5 . .
C20 C21 H21C 109.5 . .
H21A C21 H21C 109.5 . .
H21B C21 H21C 109.5 . .
C20 C22 H22A 109.5 . .
C20 C22 H22B 109.5 . .
H22A C22 H22B 109.5 . .
C20 C22 H22C 109.5 . .
H22A C22 H22C 109.5 . .
H22B C22 H22C 109.5 . .
Cl2 C23 Cl3 109.80(19) . 4_565
Cl2 C23 Cl3 109.80(19) . .
Cl3 C23 Cl3 109.7(2) 4_565 .
Cl2 C23 H23 109.2 . .
Cl3 C23 H23 109.2 4_565 .
Cl3 C23 H23 109.2 . .

loop_
_geom_bond_atom_site_label_1
_geom_bond_atom_site_label_2
_geom_bond_distance
_geom_bond_site_symmetry_2
N1 C1 1.345(3) .
N1 C9 1.442(3) .
N1 C8 1.469(4) .
N2 C1 1.304(4) .
N2 C16 1.441(3) .
N2 H2 0.8800 .
C1 C2 1.482(4) .
C2 C7 1.396(4) .
C2 C3 1.399(4) .
C3 C4 1.389(4) .
C3 H3 0.9500 .
C4 C5 1.389(5) .
C4 H4 0.9500 .
C5 C6 1.391(4) .
C5 H5 0.9500 .
C6 C7 1.382(4) .
C6 H6 0.9500 .
C7 C8 1.499(4) .
C8 H8A 0.9900 .
C8 H8B 0.9900 .
C9 C10 1.402(3) 4_565
C9 C10 1.402(3) .
C10 C11 1.399(3) .
C10 C13 1.512(4) .
C11 C12 1.376(3) .
C11 H11 0.9500 .
C12 C11 1.376(3) 4_565
C12 H12 0.9500 .
C13 C14 1.531(4) .
C13 C15 1.539(4) .
C13 H13 1.0000 .
C14 H14A 0.9800 .
C14 H14B 0.9800 .
C14 H14C 0.9800 .
C15 H15A 0.9800 .
C15 H15B 0.9800 .
C15 H15C 0.9800 .
C16 C17 1.399(2) 4_565
C16 C17 1.399(2) .
C17 C18 1.398(3) .
C17 C20 1.514(3) .
C18 C19 1.380(3) .
C18 H18 0.9500 .
C19 C18 1.380(3) 4_565
C19 H19 0.9500 .
C20 C22 1.511(4) .
C20 C21 1.522(4) .
C20 H20 1.0000 .
C21 H21A 0.9800 .
C21 H21B 0.9800 .
C21 H21C 0.9800 .
C22 H22A 0.9800 .
C22 H22B 0.9800 .
C22 H22C 0.9800 .
Cl2 C23 1.760(5) .
Cl3 C23 1.769(3) .
C23 Cl3 1.769(3) 4_565
C23 H23 1.0000 .

loop_
_geom_hbond_atom_site_label_D
_geom_hbond_atom_site_label_H
_geom_hbond_atom_site_label_A
_geom_hbond_distance_DH
_geom_hbond_distance_HA
_geom_hbond_distance_DA
_geom_hbond_angle_DHA
_geom_hbond_site_symmetry_A
C23 H23 Cl1 1.00 2.33 3.328(5) 177.9 .
C20 H20 N2 1.00 2.38 2.891(3) 111.2 .
C13 H13 N1 1.00 2.41 2.907(3) 109.9 .
N2 H2 Cl1 0.88 2.14 2.954(3) 153.2 1_554

loop_
_geom_torsion_atom_site_label_1
_geom_torsion_atom_site_label_2
_geom_torsion_atom_site_label_3
_geom_torsion_atom_site_label_4
_geom_torsion
_geom_torsion_site_symmetry_1
_geom_torsion_site_symmetry_4
C16 N2 C1 N1 180.0 . .
C16 N2 C1 C2 0.0 . .
C9 N1 C1 N2 0.0 . .
C8 N1 C1 N2 180.0 . .
C9 N1 C1 C2 180.0 . .
C8 N1 C1 C2 0.0 . .
N2 C1 C2 C7 180.0 . .
N1 C1 C2 C7 0.0 . .
N2 C1 C2 C3 0.0 . .
N1 C1 C2 C3 180.0 . .
C7 C2 C3 C4 0.0 . .
C1 C2 C3 C4 180.0 . .
C2 C3 C4 C5 0.0 . .
C3 C4 C5 C6 0.0 . .
C4 C5 C6 C7 0.0 . .
C5 C6 C7 C2 0.0 . .
C5 C6 C7 C8 180.0 . .
C3 C2 C7 C6 0.0 . .
C1 C2 C7 C6 180.0 . .
C3 C2 C7 C8 180.0 . .
C1 C2 C7 C8 0.0 . .
C1 N1 C8 C7 0.0 . .
C9 N1 C8 C7 180.0 . .
C6 C7 C8 N1 180.0 . .
C2 C7 C8 N1 0.0 . .
C1 N1 C9 C10 -91.2(2) . 4_565
C8 N1 C9 C10 88.8(2) . 4_565
C1 N1 C9 C10 91.2(2) . .
C8 N1 C9 C10 -88.8(2) . .
C10 C9 C10 C11 -2.0(4) 4_565 .
N1 C9 C10 C11 175.5(2) . .
C10 C9 C10 C13 179.91(19) 4_565 .
N1 C9 C10 C13 -2.6(4) . .
C9 C10 C11 C12 0.5(4) . .
C13 C10 C11 C12 178.7(3) . .
C10 C11 C12 C11 0.8(5) . 4_565
C11 C10 C13 C14 56.1(3) . .
C9 C10 C13 C14 -125.8(3) . .
C11 C10 C13 C15 -68.9(3) . .
C9 C10 C13 C15 109.2(3) . .
C1 N2 C16 C17 -89.1(2) . 4_565
C1 N2 C16 C17 89.1(2) . .
C17 C16 C17 C18 3.7(4) 4_565 .
N2 C16 C17 C18 -174.4(2) . .
C17 C16 C17 C20 -176.69(18) 4_565 .
N2 C16 C17 C20 5.2(4) . .
C16 C17 C18 C19 -0.7(4) . .
C20 C17 C18 C19 179.7(3) . .
C17 C18 C19 C18 -2.1(5) . 4_565
C18 C17 C20 C22 -69.5(3) . .
C16 C17 C20 C22 110.9(3) . .
C18 C17 C20 C21 55.2(4) . .
C16 C17 C20 C21 -124.4(3) . .
